data_4514860
loop_
_publ_author_name
'Kumar, Abhishek'
'Semwal, Shrivats'
'Choudhury, Joyanta'

_publ_section_title
;
 Catalytic Conversion of CO2 to Formate with Renewable Hydrogen Donors: An
 Ambient-Pressure and H2-Independent Strategy
;
_journal_issue 3
_journal_name_full 'ACS Catalysis'
_journal_page_first 2164
_journal_paper_doi 10.1021/acscatal.8b04430
_journal_volume 9
_journal_year 2019
_chemical_formula_sum 'C22 H25 I N2 O2 Ru'
_chemical_formula_weight 577.41
_space_group_crystal_system triclinic
_space_group_IT_number 2
_space_group_name_Hall '-P 1'
_space_group_name_H-M_alt 'P -1'
_symmetry_space_group_name_Hall '-P 1'
_symmetry_space_group_name_H-M 'P -1'
_atom_sites_solution_hydrogens geom
_audit_creation_method SHELXL-2018/3
_cell_angle_alpha 74.663(2)
_cell_angle_beta 83.855(2)
_cell_angle_gamma 77.212(2)
_cell_formula_units_Z 2
_cell_length_a 8.8149(5)
_cell_length_b 10.4274(7)
_cell_length_c 12.2762(8)
_cell_measurement_reflns_used 9957
_cell_measurement_temperature 140(2)
_cell_measurement_theta_max 30.49
_cell_measurement_theta_min 2.34
_cell_volume 1059.80(12)
_computing_cell_refinement 'Bruker SAINT'
_computing_data_collection 'Bruker APEX2'
_computing_data_reduction 'Bruker SAINT'
_computing_molecular_graphics 'Bruker SHELXTL'
_computing_publication_material 'Bruker SHELXTL'
_computing_structure_refinement 'SHELXL-2018/3 (Sheldrick, 2018)'
_computing_structure_solution 'SHELXT 2014/5 (Sheldrick, 2014)'
_diffrn_ambient_temperature 140(2)
_diffrn_measured_fraction_theta_full 0.998
_diffrn_measured_fraction_theta_max 0.996
_diffrn_measurement_device_type 'Bruker APEX-II CCD'
_diffrn_measurement_method '\f and \w scans'
_diffrn_radiation_type MoK\a
_diffrn_radiation_wavelength 0.71073
_diffrn_reflns_av_R_equivalents 0.0457
_diffrn_reflns_av_unetI/netI 0.0446
_diffrn_reflns_Laue_measured_fraction_full 0.998
_diffrn_reflns_Laue_measured_fraction_max 0.996
_diffrn_reflns_limit_h_max 11
_diffrn_reflns_limit_h_min -11
_diffrn_reflns_limit_k_max 13
_diffrn_reflns_limit_k_min -13
_diffrn_reflns_limit_l_max 16
_diffrn_reflns_limit_l_min -16
_diffrn_reflns_number 19596
_diffrn_reflns_point_group_measured_fraction_full 0.998
_diffrn_reflns_point_group_measured_fraction_max 0.996
_diffrn_reflns_theta_full 25.242
_diffrn_reflns_theta_max 27.877
_diffrn_reflns_theta_min 2.340
_exptl_absorpt_coefficient_mu 2.216
_exptl_crystal_density_diffrn 1.809
_exptl_crystal_description rectangular
_exptl_crystal_F_000 568
_refine_diff_density_max 0.537
_refine_diff_density_min -0.727
_refine_diff_density_rms 0.123
_refine_ls_extinction_method none
_refine_ls_goodness_of_fit_ref 0.788
_refine_ls_hydrogen_treatment constr
_refine_ls_matrix_type full
_refine_ls_number_parameters 258
_refine_ls_number_reflns 5045
_refine_ls_number_restraints 0
_refine_ls_restrained_S_all 0.788
_refine_ls_R_factor_all 0.0460
_refine_ls_R_factor_gt 0.0290
_refine_ls_shift/su_max 0.001
_refine_ls_shift/su_mean 0.000
_refine_ls_structure_factor_coef Fsqd
_refine_ls_weighting_details 'w=1/[\s^2^(Fo^2^)+(0.1000P)^2^] where P=(Fo^2^+2Fc^2^)/3'
_refine_ls_weighting_scheme calc
_refine_ls_wR_factor_gt 0.0921
_refine_ls_wR_factor_ref 0.1080
_reflns_Friedel_coverage 0.000
_reflns_number_gt 4049
_reflns_number_total 5045
_reflns_threshold_expression 'I > 2\s(I)'
_cod_data_source_file cs8b04430_si_002.cif
_cod_data_source_block shelx
_cod_database_code 4514860
_shelx_shelxl_version_number 2018/3
_shelx_space_group_comment
;
The symmetry employed for this shelxl refinement is uniquely defined
by the following loop, which should always be used as a source of
symmetry information in preference to the above space-group names.
They are only intended as comments.
;

loop_
_space_group_symop_operation_xyz
'x, y, z'
'-x, -y, -z'

loop_
_atom_site_label
_atom_site_type_symbol
_atom_site_fract_x
_atom_site_fract_y
_atom_site_fract_z
_atom_site_U_iso_or_equiv
_atom_site_adp_type
_atom_site_occupancy
_atom_site_site_symmetry_order
_atom_site_calc_flag
_atom_site_refinement_flags_posn
_atom_site_refinement_flags_adp
I1 I 0.77824(3) 0.81644(2) 0.51159(2) 0.01907(10) Uani 1 1 d . .
Ru1 Ru 0.63479(3) 0.79722(3) 0.72158(2) 0.01327(10) Uani 1 1 d . .
N4 N 0.3216(3) 0.6013(3) 0.6115(3) 0.0159(6) Uani 1 1 d . .
N1 N 0.7531(3) 0.5936(3) 0.7593(2) 0.0133(6) Uani 1 1 d . .
N3 N 0.5437(3) 0.5608(3) 0.6808(3) 0.0137(6) Uani 1 1 d . .
N2 N 0.7712(3) 0.3807(3) 0.7326(3) 0.0158(6) Uani 1 1 d . .
C007 C 0.4429(4) 0.5026(4) 0.6458(3) 0.0144(7) Uani 1 1 d . .
C8 C 0.4878(4) 0.7016(4) 0.6700(3) 0.0147(7) Uani 1 1 d . .
C009 C 0.3453(4) 0.7235(4) 0.6253(3) 0.0169(8) Uani 1 1 d . .
H009 H 0.274507 0.808298 0.606758 0.020 Uiso 1 1 calc R U
C00A C 0.8963(4) 0.5173(4) 0.7954(3) 0.0137(7) Uani 1 1 d . .
C00B C 0.6916(4) 0.5049(3) 0.7254(3) 0.0117(7) Uani 1 1 d . .
C00C C 0.5804(5) 1.0177(4) 0.6915(3) 0.0213(8) Uani 1 1 d . .
H00C H 0.573167 1.074502 0.611894 0.026 Uiso 1 1 calc R U
C00D C 1.0395(4) 0.2854(4) 0.8056(3) 0.0184(8) Uani 1 1 d . .
H00D H 1.047681 0.198089 0.792941 0.022 Uiso 1 1 calc R U
C00E C 0.4638(5) 0.3577(4) 0.6454(4) 0.0216(8) Uani 1 1 d . .
H00A H 0.367806 0.325168 0.675351 0.032 Uiso 1 1 calc R U
H00B H 0.549863 0.304076 0.692672 0.032 Uiso 1 1 calc R U
H00E H 0.487507 0.347949 0.567755 0.032 Uiso 1 1 calc R U
C00F C 0.4651(5) 0.8626(4) 0.8498(3) 0.0183(8) Uani 1 1 d . .
C00G C 0.7278(5) 0.9778(4) 0.7421(4) 0.0244(9) Uani 1 1 d . .
C00H C 0.4504(5) 0.9660(4) 0.7458(3) 0.0191(8) Uani 1 1 d . .
H00H H 0.353015 0.987158 0.703931 0.023 Uiso 1 1 calc R U
C00I C 1.0184(4) 0.5484(4) 0.8403(3) 0.0193(8) Uani 1 1 d . .
H00I H 1.012489 0.636238 0.851150 0.023 Uiso 1 1 calc R U
C00J C 0.6137(5) 0.8155(4) 0.8943(3) 0.0244(9) Uani 1 1 d . .
H00J H 0.632725 0.731715 0.957658 0.029 Uiso 1 1 calc R U
C00K C 0.9070(4) 0.3859(4) 0.7781(3) 0.0165(7) Uani 1 1 d . .
C00L C 0.3220(5) 0.8082(4) 0.9054(3) 0.0255(9) Uani 1 1 d . .
H00L H 0.253936 0.811195 0.844327 0.031 Uiso 1 1 calc R U
C00M C 0.1827(5) 0.5846(4) 0.5643(3) 0.0243(9) Uani 1 1 d . .
H00F H 0.196017 0.605875 0.481600 0.036 Uiso 1 1 calc R U
H00G H 0.090805 0.646171 0.586750 0.036 Uiso 1 1 calc R U
H00K H 0.168905 0.490630 0.593071 0.036 Uiso 1 1 calc R U
C00N C 0.2313(6) 0.9014(5) 0.9782(4) 0.0428(13) Uani 1 1 d . .
H00M H 0.293431 0.895974 1.041458 0.064 Uiso 1 1 calc R U
H00N H 0.133020 0.872743 1.007632 0.064 Uiso 1 1 calc R U
H00O H 0.209273 0.995157 0.932110 0.064 Uiso 1 1 calc R U
C00O C 1.1488(4) 0.4462(4) 0.8684(3) 0.0219(8) Uani 1 1 d . .
H00P H 1.233399 0.464747 0.899508 0.026 Uiso 1 1 calc R U
C00P C 1.1593(4) 0.3161(4) 0.8520(3) 0.0226(9) Uani 1 1 d . .
H00Q H 1.249785 0.248207 0.873163 0.027 Uiso 1 1 calc R U
C00Q C 0.7410(5) 0.8775(4) 0.8427(4) 0.0249(9) Uani 1 1 d . .
H00R H 0.847917 0.830649 0.867632 0.030 Uiso 1 1 calc R U
C00R C 0.3616(6) 0.6620(4) 0.9755(4) 0.0345(11) Uani 1 1 d . .
H00S H 0.430752 0.606186 0.930226 0.052 Uiso 1 1 calc R U
H00T H 0.265679 0.626856 0.998454 0.052 Uiso 1 1 calc R U
H00U H 0.413996 0.658773 1.042999 0.052 Uiso 1 1 calc R U
C00S C 0.8629(6) 1.0406(5) 0.6840(5) 0.0380(12) Uani 1 1 d . .
H00V H 0.959290 0.988794 0.720098 0.057 Uiso 1 1 calc R U
H00W H 0.845635 1.134667 0.690090 0.057 Uiso 1 1 calc R U
H00$ H 0.871748 1.039252 0.604048 0.057 Uiso 1 1 calc R U

loop_
_atom_site_aniso_label
_atom_site_aniso_U_11
_atom_site_aniso_U_22
_atom_site_aniso_U_33
_atom_site_aniso_U_23
_atom_site_aniso_U_13
_atom_site_aniso_U_12
I1 0.01921(15) 0.02063(16) 0.01620(15) -0.00222(10) -0.00213(10) -0.00384(10)
Ru1 0.01642(17) 0.00970(16) 0.01408(16) -0.00338(12) -0.00450(12) -0.00114(12)
N4 0.0138(15) 0.0186(16) 0.0154(15) -0.0039(13) -0.0028(12) -0.0027(12)
N1 0.0127(14) 0.0148(15) 0.0119(14) -0.0024(12) -0.0024(11) -0.0019(12)
N3 0.0146(15) 0.0106(15) 0.0166(15) -0.0043(12) -0.0035(12) -0.0019(12)
N2 0.0153(15) 0.0151(16) 0.0173(16) -0.0045(13) -0.0012(12) -0.0030(12)
C007 0.0147(17) 0.0159(18) 0.0144(17) -0.0040(14) 0.0009(13) -0.0075(14)
C8 0.0160(18) 0.0127(18) 0.0148(18) -0.0039(14) 0.0010(14) -0.0022(14)
C009 0.0168(18) 0.0203(19) 0.0128(17) -0.0050(15) -0.0020(14) -0.0001(15)
C00A 0.0146(17) 0.0134(17) 0.0116(17) -0.0012(13) -0.0036(13) -0.0008(14)
C00B 0.0122(16) 0.0119(17) 0.0115(16) -0.0036(13) -0.0007(13) -0.0026(13)
C00C 0.032(2) 0.0093(18) 0.024(2) -0.0067(15) -0.0037(17) -0.0029(16)
C00D 0.0195(19) 0.0147(18) 0.0187(19) -0.0028(15) -0.0006(15) -0.0002(15)
C00E 0.0193(19) 0.020(2) 0.030(2) -0.0113(17) 0.0008(16) -0.0073(16)
C00F 0.031(2) 0.0090(17) 0.0166(19) -0.0078(15) -0.0014(15) -0.0012(15)
C00G 0.028(2) 0.0138(19) 0.038(2) -0.0167(18) -0.0007(18) -0.0055(16)
C00H 0.026(2) 0.0076(17) 0.024(2) -0.0077(15) -0.0044(16) 0.0018(15)
C00I 0.023(2) 0.023(2) 0.0150(19) -0.0060(16) -0.0053(15) -0.0070(16)
C00J 0.040(2) 0.016(2) 0.019(2) -0.0099(16) -0.0107(18) 0.0020(17)
C00K 0.0138(17) 0.022(2) 0.0148(18) -0.0038(15) -0.0028(14) -0.0049(15)
C00L 0.038(2) 0.019(2) 0.020(2) -0.0051(16) 0.0074(17) -0.0096(18)
C00M 0.019(2) 0.034(2) 0.023(2) -0.0084(18) -0.0043(16) -0.0093(17)
C00N 0.052(3) 0.026(3) 0.044(3) -0.011(2) 0.026(2) -0.004(2)
C00O 0.0174(19) 0.028(2) 0.023(2) -0.0082(17) -0.0081(15) -0.0039(16)
C00P 0.0144(19) 0.024(2) 0.023(2) -0.0031(17) -0.0034(15) 0.0057(16)
C00Q 0.029(2) 0.022(2) 0.032(2) -0.0180(18) -0.0116(18) -0.0039(17)
C00R 0.052(3) 0.019(2) 0.030(2) -0.0035(18) 0.008(2) -0.009(2)
C00S 0.038(3) 0.031(3) 0.056(3) -0.021(2) 0.007(2) -0.020(2)

loop_
_atom_type_symbol
_atom_type_description
_atom_type_scat_dispersion_real
_atom_type_scat_dispersion_imag
_atom_type_scat_source
C C 0.0033 0.0016 'International Tables Vol C Tables 4.2.6.8 and 6.1.1.4'
H H 0.0000 0.0000 'International Tables Vol C Tables 4.2.6.8 and 6.1.1.4'
N N 0.0061 0.0033 'International Tables Vol C Tables 4.2.6.8 and 6.1.1.4'
O O 0.0106 0.0060 'International Tables Vol C Tables 4.2.6.8 and 6.1.1.4'
Ru Ru -1.2594 0.8363 'International Tables Vol C Tables 4.2.6.8 and 6.1.1.4'
I I -0.4742 1.8119 'International Tables Vol C Tables 4.2.6.8 and 6.1.1.4'

loop_
_geom_angle_atom_site_label_1
_geom_angle_atom_site_label_2
_geom_angle_atom_site_label_3
_geom_angle
C8 Ru1 N1 77.20(13)
C8 Ru1 C00J 119.60(16)
N1 Ru1 C00J 95.37(13)
C8 Ru1 C00H 93.70(14)
N1 Ru1 C00H 154.42(13)
C00J Ru1 C00H 68.13(15)
C8 Ru1 C00C 119.59(15)
N1 Ru1 C00C 162.69(14)
C00J Ru1 C00C 80.25(15)
C00H Ru1 C00C 37.57(15)
C8 Ru1 C00F 93.21(14)
N1 Ru1 C00F 117.40(13)
C00J Ru1 C00F 37.73(15)
C00H Ru1 C00F 38.36(14)
C00C Ru1 C00F 68.64(15)
C8 Ru1 C00Q 157.11(16)
N1 Ru1 C00Q 100.68(13)
C00J Ru1 C00Q 37.53(16)
C00H Ru1 C00Q 78.42(15)
C00C Ru1 C00Q 65.72(15)
C00F Ru1 C00Q 67.23(15)
C8 Ru1 C00G 156.67(15)
N1 Ru1 C00G 125.79(13)
C00J Ru1 C00G 66.87(16)
C00H Ru1 C00G 67.06(15)
C00C Ru1 C00G 37.18(15)
C00F Ru1 C00G 79.89(14)
C00Q Ru1 C00G 35.51(15)
C8 Ru1 I1 86.13(10)
N1 Ru1 I1 86.01(8)
C00J Ru1 I1 153.95(12)
C00H Ru1 I1 117.56(11)
C00C Ru1 I1 90.73(11)
C00F Ru1 I1 155.87(10)
C00Q Ru1 I1 116.62(12)
C00G Ru1 I1 91.23(11)
C007 N4 C009 110.3(3)
C007 N4 C00M 125.0(3)
C009 N4 C00M 124.8(3)
C00B N1 C00A 102.4(3)
C00B N1 Ru1 117.4(2)
C00A N1 Ru1 139.3(2)
C007 N3 C00B 130.8(3)
C007 N3 C8 112.6(3)
C00B N3 C8 116.7(3)
C00B N2 C00K 100.9(3)
N4 C007 N3 105.9(3)
N4 C007 C00E 127.3(3)
N3 C007 C00E 126.8(3)
C009 C8 N3 102.4(3)
C009 C8 Ru1 142.7(3)
N3 C8 Ru1 114.9(2)
C8 C009 N4 108.8(3)
C8 C009 H009 125.6
N4 C009 H009 125.6
N1 C00A C00I 132.2(3)
N1 C00A C00K 107.0(3)
C00I C00A C00K 120.8(3)
N2 C00B N1 119.9(3)
N2 C00B N3 126.6(3)
N1 C00B N3 113.5(3)
C00H C00C C00G 121.4(4)
C00H C00C Ru1 71.0(2)
C00G C00C Ru1 75.8(2)
C00H C00C H00C 119.1
C00G C00C H00C 119.1
Ru1 C00C H00C 119.1
C00P C00D C00K 118.2(4)
C00P C00D H00D 120.9
C00K C00D H00D 120.9
C007 C00E H00A 109.5
C007 C00E H00B 109.5
H00A C00E H00B 109.5
C007 C00E H00E 109.5
H00A C00E H00E 109.5
H00B C00E H00E 109.5
C00J C00F C00H 117.6(4)
C00J C00F C00L 123.4(4)
C00H C00F C00L 119.0(4)
C00J C00F Ru1 70.2(2)
C00H C00F Ru1 70.3(2)
C00L C00F Ru1 130.0(3)
C00Q C00G C00C 117.4(4)
C00Q C00G C00S 122.6(4)
C00C C00G C00S 120.0(4)
C00Q C00G Ru1 70.7(2)
C00C C00G Ru1 67.1(2)
C00S C00G Ru1 131.8(3)
C00C C00H C00F 120.6(4)
C00C C00H Ru1 71.4(2)
C00F C00H Ru1 71.4(2)
C00C C00H H00H 119.1
C00F C00H H00H 119.1
Ru1 C00H H00H 119.1
C00O C00I C00A 117.5(4)
C00O C00I H00I 121.2
C00A C00I H00I 121.2
C00F C00J C00Q 120.7(4)
C00F C00J Ru1 72.1(2)
C00Q C00J Ru1 74.7(2)
C00F C00J H00J 119.5
C00Q C00J H00J 119.5
Ru1 C00J H00J 119.5
C00D C00K N2 129.5(3)
C00D C00K C00A 120.7(3)
N2 C00K C00A 109.8(3)
C00F C00L C00R 112.8(4)
C00F C00L C00N 109.1(3)
C00R C00L C00N 110.8(4)
C00F C00L H00L 108.0
C00R C00L H00L 108.0
C00N C00L H00L 108.0
N4 C00M H00F 109.5
N4 C00M H00G 109.5
H00F C00M H00G 109.5
N4 C00M H00K 109.5
H00F C00M H00K 109.5
H00G C00M H00K 109.5
C00L C00N H00M 109.5
C00L C00N H00N 109.5
H00M C00N H00N 109.5
C00L C00N H00O 109.5
H00M C00N H00O 109.5
H00N C00N H00O 109.5
C00I C00O C00P 121.7(3)
C00I C00O H00P 119.1
C00P C00O H00P 119.1
C00D C00P C00O 121.0(3)
C00D C00P H00Q 119.5
C00O C00P H00Q 119.5
C00G C00Q C00J 121.9(4)
C00G C00Q Ru1 73.7(2)
C00J C00Q Ru1 67.7(2)
C00G C00Q H00R 118.0
C00J C00Q H00R 118.0
Ru1 C00Q H00R 118.0
C00L C00R H00S 109.5
C00L C00R H00T 109.5
H00S C00R H00T 109.5
C00L C00R H00U 109.5
H00S C00R H00U 109.5
H00T C00R H00U 109.5
C00G C00S H00V 109.5
C00G C00S H00W 109.5
H00V C00S H00W 109.5
C00G C00S H00$ 109.5
H00V C00S H00$ 109.5
H00W C00S H00$ 109.5

loop_
_geom_bond_atom_site_label_1
_geom_bond_atom_site_label_2
_geom_bond_distance
I1 Ru1 2.7250(4)
Ru1 C8 2.038(4)
Ru1 N1 2.101(3)
Ru1 C00J 2.164(4)
Ru1 C00H 2.175(4)
Ru1 C00C 2.180(4)
Ru1 C00F 2.189(4)
Ru1 C00Q 2.256(4)
Ru1 C00G 2.294(4)
N4 C007 1.326(5)
N4 C009 1.391(5)
N4 C00M 1.472(5)
N1 C00B 1.341(4)
N1 C00A 1.382(4)
N3 C007 1.342(5)
N3 C00B 1.410(4)
N3 C8 1.417(4)
N2 C00B 1.315(5)
N2 C00K 1.392(5)
C007 C00E 1.483(5)
C8 C009 1.373(5)
C009 H009 0.9500
C00A C00I 1.393(5)
C00A C00K 1.423(5)
C00C C00H 1.403(6)
C00C C00G 1.430(6)
C00C H00C 1.0000
C00D C00P 1.384(6)
C00D C00K 1.390(5)
C00D H00D 0.9500
C00E H00A 0.9800
C00E H00B 0.9800
C00E H00E 0.9800
C00F C00J 1.408(6)
C00F C00H 1.434(5)
C00F C00L 1.518(6)
C00G C00Q 1.388(6)
C00G C00S 1.507(6)
C00H H00H 1.0000
C00I C00O 1.387(5)
C00I H00I 0.9500
C00J C00Q 1.424(6)
C00J H00J 1.0000
C00L C00R 1.524(6)
C00L C00N 1.531(6)
C00L H00L 1.0000
C00M H00F 0.9800
C00M H00G 0.9800
C00M H00K 0.9800
C00N H00M 0.9800
C00N H00N 0.9800
C00N H00O 0.9800
C00O C00P 1.405(6)
C00O H00P 0.9500
C00P H00Q 0.9500
C00Q H00R 1.0000
C00R H00S 0.9800
C00R H00T 0.9800
C00R H00U 0.9800
C00S H00V 0.9800
C00S H00W 0.9800
C00S H00$ 0.9800
